data_4502767
loop_
_publ_author_name
'Kennedy, Stuart'
'Dodgson, India E.'
'Beavers, Christine M.'
'Teat, Simon J.'
'Dalgarno, Scott J.'

_publ_section_title
;
 Pyridine Directed Assembly of Di-O-Alkyl-tris-p-Carboxylatocalix[4]arenes
;
_journal_issue 2
_journal_name_full 'Crystal Growth &amp; Design'
_journal_page_first 688
_journal_paper_doi 10.1021/cg200887d
_journal_volume 12
_journal_year 2012
_chemical_formula_sum 'C144 H129 N9 O30'
_chemical_formula_weight 2465.56
_chemical_name_common FINISHSRKRK79Py
_chemical_name_systematic
;
 ?
;
_space_group_IT_number 2
_symmetry_cell_setting triclinic
_symmetry_space_group_name_Hall '-P 1'
_symmetry_space_group_name_H-M 'P -1'
_atom_sites_solution_hydrogens geom
_atom_sites_solution_primary direct
_atom_sites_solution_secondary difmap
_audit_creation_method SHELXL-97
_cell_angle_alpha 86.694(2)
_cell_angle_beta 86.086(2)
_cell_angle_gamma 81.891(2)
_cell_formula_units_Z 2
_cell_length_a 11.1177(16)
_cell_length_b 22.716(3)
_cell_length_c 24.758(4)
_cell_measurement_temperature 100(2)
_cell_volume 6168.4(16)
_computing_cell_refinement 'SAINT (Bruker, 1998)'
_computing_data_collection 'Apex II'
_computing_data_reduction 'SAINT (Bruker, 1998)'
_computing_molecular_graphics 'XSeed (Barbour, 2001)'
_computing_publication_material 'local program'
_computing_structure_refinement 'SHELXL-97 (Sheldrick, 1997)'
_computing_structure_solution 'SHELXS-97 (Sheldrick, 1990)'
_diffrn_ambient_temperature 100(2)
_diffrn_measured_fraction_theta_full 0.996
_diffrn_measured_fraction_theta_max 0.996
_diffrn_measurement_device_type 'Bruker Apex II CCD Diffractometer'
_diffrn_measurement_method '\w rotation with narrow frames'
_diffrn_radiation_monochromator 'silicon 111'
_diffrn_radiation_source 'Advanced Light Source station 11.3.1'
_diffrn_radiation_type synchrotron
_diffrn_radiation_wavelength 0.77490
_diffrn_reflns_av_R_equivalents 0.0917
_diffrn_reflns_av_sigmaI/netI 0.1004
_diffrn_reflns_limit_h_max 11
_diffrn_reflns_limit_h_min -11
_diffrn_reflns_limit_k_max 22
_diffrn_reflns_limit_k_min -22
_diffrn_reflns_limit_l_max 24
_diffrn_reflns_limit_l_min -24
_diffrn_reflns_number 41352
_diffrn_reflns_theta_full 22.81
_diffrn_reflns_theta_max 22.81
_diffrn_reflns_theta_min 2.83
_exptl_absorpt_coefficient_mu 0.094
_exptl_absorpt_correction_T_max 0.9981
_exptl_absorpt_correction_T_min 0.9907
_exptl_absorpt_correction_type multi-scan
_exptl_absorpt_process_details Bruker-SADABS
_exptl_crystal_colour colourless
_exptl_crystal_density_diffrn 1.327
_exptl_crystal_density_method 'not measured'
_exptl_crystal_description Block
_exptl_crystal_F_000 2592
_exptl_crystal_size_max 0.10
_exptl_crystal_size_mid 0.04
_exptl_crystal_size_min 0.02
_refine_diff_density_max 1.238
_refine_diff_density_min -0.248
_refine_diff_density_rms 0.054
_refine_ls_extinction_method none
_refine_ls_goodness_of_fit_ref 1.004
_refine_ls_hydrogen_treatment constr
_refine_ls_matrix_type full
_refine_ls_number_parameters 1648
_refine_ls_number_reflns 12896
_refine_ls_number_restraints 12
_refine_ls_restrained_S_all 1.004
_refine_ls_R_factor_all 0.0955
_refine_ls_R_factor_gt 0.0577
_refine_ls_shift/su_max 0.002
_refine_ls_shift/su_mean 0.000
_refine_ls_structure_factor_coef Fsqd
_refine_ls_weighting_details 'calc w=1/[\s^2^(Fo^2^)+(0.0921P)^2^+0.0000P] where P=(Fo^2^+2Fc^2^)/3'
_refine_ls_weighting_scheme calc
_refine_ls_wR_factor_gt 0.1417
_refine_ls_wR_factor_ref 0.1657
_reflns_number_gt 8493
_reflns_number_total 12896
_reflns_threshold_expression >2sigma(I)
_cod_data_source_file cg200887d_si_002.cif
_cod_data_source_block 3Py
_cod_original_cell_volume 6168.4(15)
_cod_original_sg_symbol_H-M P-1
_cod_database_code 4502767

loop_
_symmetry_equiv_pos_as_xyz
'x, y, z'
'-x, -y, -z'

loop_
_atom_site_label
_atom_site_type_symbol
_atom_site_fract_x
_atom_site_fract_y
_atom_site_fract_z
_atom_site_U_iso_or_equiv
_atom_site_adp_type
_atom_site_occupancy
_atom_site_symmetry_multiplicity
_atom_site_calc_flag
_atom_site_refinement_flags
_atom_site_disorder_assembly
_atom_site_disorder_group
O1 O 0.1977 0.7007 0.3801 0.032 Uani 1 1 d . . .
H1O H 0.2521 0.6711 0.3810 0.039 Uiso 1 1 calc R . .
C1 C 0.1663(4) 0.80432(19) 0.38515(16) 0.0266(11) Uani 1 1 d . . .
O2 O 0.3327(2) 0.59384(12) 0.38875(11) 0.0298(7) Uani 1 1 d . . .
C2 C 0.2116(4) 0.8576(2) 0.39097(16) 0.0304(11) Uani 1 1 d . . .
H2 H 0.1578 0.8940 0.3899 0.036 Uiso 1 1 calc R . .
O3 O 0.0955(2) 0.59731(12) 0.44012(11) 0.0300(7) Uani 1 1 d . . .
H3O H 0.0362 0.6207 0.4288 0.036 Uiso 1 1 calc R . .
C3 C 0.3350(4) 0.8584(2) 0.39843(17) 0.0305(11) Uani 1 1 d . . .
O4 O -0.0577(2) 0.68824(12) 0.39217(11) 0.0300(7) Uani 1 1 d . . .
C4 C 0.4138(4) 0.8050(2) 0.39833(16) 0.0318(12) Uani 1 1 d . . .
H4 H 0.4976 0.8056 0.4033 0.038 Uiso 1 1 calc R . .
O5 O 0.3095(3) 0.96246(14) 0.39130(13) 0.0441(9) Uani 1 1 d . . .
H5O H 0.3410 0.9930 0.3964 0.053 Uiso 1 1 calc R . .
C5 C 0.3735(4) 0.7512(2) 0.39125(16) 0.0273(11) Uani 1 1 d . . .
O6 O 0.4822(3) 0.91649(14) 0.42483(13) 0.0456(9) Uani 1 1 d . . .
C6 C 0.2481(4) 0.75112(19) 0.38602(16) 0.0277(11) Uani 1 1 d . . .
O7 O 0.6160(3) 0.67103(13) 0.58100(11) 0.0321(7) Uani 1 1 d . . .
C7 C 0.4619(4) 0.69335(19) 0.38861(17) 0.0318(11) Uani 1 1 d . . .
H7A H 0.4486 0.6731 0.3556 0.038 Uiso 1 1 calc R . .
H7B H 0.5461 0.7032 0.3852 0.038 Uiso 1 1 calc R . .
O8 O 0.5307(3) 0.59551(12) 0.62212(12) 0.0334(8) Uani 1 1 d . . .
H8O H 0.5683 0.6037 0.6484 0.040 Uiso 1 1 calc R . .
C8 C 0.4497(4) 0.65051(19) 0.43741(16) 0.0250(11) Uani 1 1 d . . .
O9 O 0.0554(3) 0.44444(15) 0.65933(12) 0.0425(8) Uani 1 1 d . . .
C9 C 0.5024(4) 0.65879(18) 0.48529(18) 0.0282(11) Uani 1 1 d . . .
H9 H 0.5497 0.6904 0.4864 0.034 Uiso 1 1 calc R . .
O10 O -0.1141(3) 0.50930(14) 0.66997(12) 0.0431(8) Uani 1 1 d . . .
H10O H -0.1245 0.4876 0.6980 0.052 Uiso 1 1 calc R . .
C10 C 0.4880(4) 0.62229(18) 0.53124(17) 0.0240(11) Uani 1 1 d . . .
O11 O 0.1161(3) 0.06842(13) 0.72419(13) 0.0462(9) Uani 1 1 d . . .
H11O H 0.0415 0.0717 0.7337 0.055 Uiso 1 1 calc R . .
C11 C 0.4162(4) 0.57660(18) 0.52966(17) 0.0234(10) Uani 1 1 d . . .
H11 H 0.4040 0.5521 0.5614 0.028 Uiso 1 1 calc R . .
O12 O 0.2630(3) -0.04855(13) 0.70014(14) 0.0436(9) Uani 1 1 d . . .
C12 C 0.3624(4) 0.56628(18) 0.48269(17) 0.0246(11) Uani 1 1 d . . .
O13 O 0.0611(2) -0.05777(12) 0.77318(12) 0.0333(8) Uani 1 1 d . . .
H13O H 0.1239 -0.0649 0.7525 0.040 Uiso 1 1 calc R . .
C13 C 0.3834(4) 0.60286(19) 0.43688(17) 0.0252(11) Uani 1 1 d . . .
O14 O -0.1138(3) 0.05258(14) 0.76364(12) 0.0380(8) Uani 1 1 d . . .
C14 C 0.2788(4) 0.51841(18) 0.48326(18) 0.0282(11) Uani 1 1 d . . .
H14A H 0.2636 0.5111 0.4455 0.034 Uiso 1 1 calc R . .
H14B H 0.3205 0.4809 0.4996 0.034 Uiso 1 1 calc R . .
O15 O 0.2505(3) 0.31670(14) 0.77943(14) 0.0488(9) Uani 1 1 d . . .
H15O H 0.2856 0.3470 0.7804 0.059 Uiso 1 1 calc R . .
C15 C 0.1577(4) 0.53507(18) 0.51456(18) 0.0253(11) Uani 1 1 d . . .
O16 O 0.4262(3) 0.27993(14) 0.73708(14) 0.0502(9) Uani 1 1 d . . .
C16 C 0.1304(4) 0.50919(18) 0.56508(18) 0.0296(11) Uani 1 1 d . . .
H16 H 0.1899 0.4805 0.5811 0.036 Uiso 1 1 calc R . .
O17 O 0.5826(3) 0.03804(15) 0.87694(16) 0.0575(10) Uani 1 1 d . . .
C17 C 0.0186(4) 0.5239(2) 0.59298(17) 0.0303(11) Uani 1 1 d . . .
O18 O 0.5555(3) -0.05349(15) 0.91070(14) 0.0471(9) Uani 1 1 d . . .
H18O H 0.5950 -0.0438 0.9357 0.057 Uiso 1 1 calc R . .
C18 C -0.0680(4) 0.56712(18) 0.57009(18) 0.0279(11) Uani 1 1 d . . .
H18 H -0.1432 0.5787 0.5897 0.034 Uiso 1 1 calc R . .
O19 O 0.1882(4) -0.23628(17) 0.97601(15) 0.0652(11) Uani 1 1 d . . .
C19 C -0.0455(4) 0.59337(18) 0.51903(18) 0.0276(11) Uani 1 1 d . . .
O20 O -0.0051(4) -0.19637(14) 0.99672(14) 0.0564(10) Uani 1 1 d . . .
H20O H 0.0035 -0.2196 1.0243 0.068 Uiso 1 1 calc R . .
C20 C 0.0669(4) 0.57666(18) 0.49134(17) 0.0261(11) Uani 1 1 d . . .
O21 O 0.2443(2) 0.35819(13) 0.05311(11) 0.0322(7) Uani 1 1 d . . .
H21O H 0.2969 0.3278 0.0524 0.039 Uiso 1 1 calc R . .
C21 C -0.1441(4) 0.63682(18) 0.49271(18) 0.0297(11) Uani 1 1 d . . .
H21A H -0.2215 0.6366 0.5150 0.036 Uiso 1 1 calc R . .
H21B H -0.1564 0.6230 0.4565 0.036 Uiso 1 1 calc R . .
O22 O 0.3726(2) 0.24644(12) 0.06204(11) 0.0305(7) Uani 1 1 d . . .
C22 C -0.1142(4) 0.70070(19) 0.48624(19) 0.0301(11) Uani 1 1 d . . .
O23 O 0.1207(2) 0.25949(12) 0.11252(11) 0.0291(7) Uani 1 1 d . . .
H23O H 0.0633 0.2842 0.1013 0.035 Uiso 1 1 calc R . .
C23 C -0.1273(4) 0.7366(2) 0.5306(2) 0.0373(12) Uani 1 1 d . . .
H23 H -0.1591 0.7219 0.5646 0.045 Uiso 1 1 calc R . .
O24 O -0.0286(2) 0.35679(12) 0.06678(11) 0.0302(7) Uani 1 1 d . . .
C24 C -0.0946(4) 0.7931(2) 0.5257(2) 0.0373(12) Uani 1 1 d . . .
H24 H -0.1065 0.8177 0.5559 0.045 Uiso 1 1 calc R . .
O25 O 0.3675(3) 0.61614(13) 0.05885(12) 0.0409(8) Uani 1 1 d . . .
H25O H 0.4008 0.6471 0.0596 0.049 Uiso 1 1 calc R . .
C25 C -0.0443(4) 0.8141(2) 0.47672(19) 0.0336(12) Uani 1 1 d . . .
H25 H -0.0195 0.8526 0.4740 0.040 Uiso 1 1 calc R . .
O26 O 0.5536(3) 0.57154(13) 0.07751(12) 0.0413(8) Uani 1 1 d . . .
C26 C -0.0296(4) 0.77959(19) 0.43147(18) 0.0280(11) Uani 1 1 d . . .
O27 O 0.6433(2) 0.32190(12) 0.25833(11) 0.0299(7) Uani 1 1 d . . .
C27 C -0.0692(4) 0.72416(19) 0.43674(18) 0.0291(11) Uani 1 1 d . . .
O28 O 0.5557(2) 0.24680(12) 0.29846(11) 0.0299(7) Uani 1 1 d . . .
H28O H 0.5943 0.2543 0.3246 0.036 Uiso 1 1 calc R . .
C28 C 0.0327(4) 0.80206(19) 0.37928(17) 0.0291(11) Uani 1 1 d . . .
H28A H 0.0237 0.7755 0.3499 0.035 Uiso 1 1 calc R . .
H28B H -0.0078 0.8424 0.3690 0.035 Uiso 1 1 calc R . .
O29 O 0.0811(3) 0.11264(17) 0.33410(15) 0.0717(13) Uani 1 1 d . . .
H29O H 0.0542 0.0963 0.3629 0.086 Uiso 1 1 calc R . .
C29 C 0.4126(4) 0.5554(2) 0.35332(19) 0.0435(13) Uani 1 1 d . . .
H29A H 0.4874 0.5730 0.3439 0.065 Uiso 1 1 calc R . .
H29B H 0.3719 0.5509 0.3202 0.065 Uiso 1 1 calc R . .
H29C H 0.4329 0.5163 0.3718 0.065 Uiso 1 1 calc R . .
O30 O -0.1071(3) 0.16192(15) 0.33606(13) 0.0564(10) Uani 1 1 d . . .
C30 C -0.1666(4) 0.6953(2) 0.3625(2) 0.0444(13) Uani 1 1 d . . .
H30A H -0.2332 0.6814 0.3856 0.067 Uiso 1 1 calc R . .
H30B H -0.1518 0.6719 0.3301 0.067 Uiso 1 1 calc R . .
H30C H -0.1889 0.7374 0.3517 0.067 Uiso 1 1 calc R . .
C31 C 0.3842(5) 0.9144(2) 0.40619(18) 0.0335(12) Uani 1 1 d . . .
C32 C 0.5501(4) 0.6322(2) 0.58063(18) 0.0262(11) Uani 1 1 d . . .
C33 C -0.0097(5) 0.4889(2) 0.64362(19) 0.0362(12) Uani 1 1 d . . .
C34 C 0.0924(4) 0.1664(2) 0.76083(18) 0.0323(12) Uani 1 1 d . . .
C35 C 0.1477(4) 0.2164(2) 0.76866(18) 0.0342(12) Uani 1 1 d . . .
H35 H 0.1015 0.2494 0.7857 0.041 Uiso 1 1 calc R . .
C36 C 0.2693(4) 0.2189(2) 0.75206(18) 0.0327(12) Uani 1 1 d . . .
C37 C 0.3379(4) 0.1692(2) 0.72923(18) 0.0359(12) Uani 1 1 d . . .
H37 H 0.4216 0.1701 0.7191 0.043 Uiso 1 1 calc R . .
C38 C 0.2869(5) 0.1186(2) 0.72108(18) 0.0394(13) Uani 1 1 d . . .
C39 C 0.1616(4) 0.1188(2) 0.73656(18) 0.0365(12) Uani 1 1 d . . .
C40 C 0.3603(5) 0.0633(2) 0.6984(2) 0.0509(14) Uani 1 1 d . . .
H40A H 0.4389 0.0735 0.6819 0.061 Uiso 1 1 calc R . .
H40B H 0.3157 0.0492 0.6695 0.061 Uiso 1 1 calc R . .
C41 C 0.3847(4) 0.0136(2) 0.7416(2) 0.0422(13) Uani 1 1 d . . .
C42 C 0.4518(4) 0.0218(2) 0.7849(2) 0.0446(14) Uani 1 1 d . . .
H42 H 0.4843 0.0581 0.7863 0.053 Uiso 1 1 calc R . .
C43 C 0.4732(4) -0.0215(2) 0.8264(2) 0.0390(13) Uani 1 1 d . . .
C44 C 0.4219(4) -0.0737(2) 0.8256(2) 0.0398(13) Uani 1 1 d . . .
H44 H 0.4350 -0.1033 0.8541 0.048 Uiso 1 1 calc R . .
C45 C 0.3511(4) -0.0830(2) 0.7832(2) 0.0382(13) Uani 1 1 d . . .
C46 C 0.3356(4) -0.0395(2) 0.7411(2) 0.0399(13) Uani 1 1 d . . .
C47 C 0.2858(4) -0.13739(19) 0.7860(2) 0.0390(13) Uani 1 1 d . . .
H47A H 0.3439 -0.1733 0.7948 0.047 Uiso 1 1 calc R . .
H47B H 0.2547 -0.1421 0.7502 0.047 Uiso 1 1 calc R . .
C48 C 0.1800(4) -0.13210(19) 0.8289(2) 0.0356(12) Uani 1 1 d . . .
C49 C 0.1852(4) -0.16566(19) 0.8771(2) 0.0371(13) Uani 1 1 d . . .
H49 H 0.2568 -0.1925 0.8840 0.045 Uiso 1 1 calc R . .
C50 C 0.0884(5) -0.1612(2) 0.91584(19) 0.0361(12) Uani 1 1 d . . .
C51 C -0.0150(4) -0.1208(2) 0.90635(19) 0.0349(12) Uani 1 1 d . . .
H51 H -0.0814 -0.1175 0.9328 0.042 Uiso 1 1 calc R . .
C52 C -0.0231(4) -0.08510(18) 0.85904(18) 0.0276(11) Uani 1 1 d . . .
C53 C 0.0743(4) -0.09225(18) 0.82005(19) 0.0290(11) Uani 1 1 d . . .
C54 C -0.1329(4) -0.03975(18) 0.84874(19) 0.0346(12) Uani 1 1 d . . .
H54A H -0.2026 -0.0493 0.8732 0.042 Uiso 1 1 calc R . .
H54B H -0.1552 -0.0417 0.8109 0.042 Uiso 1 1 calc R . .
C55 C -0.1082(4) 0.02260(19) 0.85809(18) 0.0268(11) Uani 1 1 d . . .
C56 C -0.0876(4) 0.0377(2) 0.91018(19) 0.0353(12) Uani 1 1 d . . .
H56 H -0.0947 0.0091 0.9394 0.042 Uiso 1 1 calc R . .
C57 C -0.0575(4) 0.0921(2) 0.9206(2) 0.0393(12) Uani 1 1 d . . .
H57 H -0.0464 0.1015 0.9567 0.047 Uiso 1 1 calc R . .
C58 C -0.0434(4) 0.1332(2) 0.8783(2) 0.0369(12) Uani 1 1 d . . .
H58 H -0.0205 0.1706 0.8855 0.044 Uiso 1 1 calc R . .
C59 C -0.0622(4) 0.1211(2) 0.82530(19) 0.0325(12) Uani 1 1 d . . .
C60 C -0.0966(4) 0.0657(2) 0.81667(18) 0.0288(11) Uani 1 1 d . . .
C61 C -0.0411(4) 0.1658(2) 0.77852(19) 0.0388(12) Uani 1 1 d . . .
H61A H -0.0846 0.1564 0.7472 0.047 Uiso 1 1 calc R . .
H61B H -0.0766 0.2061 0.7895 0.047 Uiso 1 1 calc R . .
C62 C 0.3280(5) -0.0822(2) 0.6568(2) 0.0565(15) Uani 1 1 d . . .
H62A H 0.3858 -0.0585 0.6374 0.085 Uiso 1 1 calc R . .
H62B H 0.2700 -0.0918 0.6317 0.085 Uiso 1 1 calc R . .
H62C H 0.3723 -0.1191 0.6721 0.085 Uiso 1 1 calc R . .
C63 C -0.2394(4) 0.0640(2) 0.7492(2) 0.0497(14) Uani 1 1 d . . .
H63A H -0.2896 0.0418 0.7747 0.075 Uiso 1 1 calc R . .
H63B H -0.2450 0.0512 0.7124 0.075 Uiso 1 1 calc R . .
H63C H -0.2685 0.1067 0.7506 0.075 Uiso 1 1 calc R . .
C64 C 0.3244(5) 0.2743(2) 0.75543(19) 0.0359(12) Uani 1 1 d . . .
C65 C 0.5418(4) -0.0090(2) 0.8729(2) 0.0463(14) Uani 1 1 d . . .
C66 C 0.0994(6) -0.2017(2) 0.9652(2) 0.0484(14) Uani 1 1 d . . .
C67 C 0.2221(4) 0.4612(2) 0.06105(17) 0.0300(11) Uani 1 1 d . . .
C68 C 0.2723(4) 0.51296(19) 0.06466(16) 0.0285(11) Uani 1 1 d . . .
H68 H 0.2206 0.5500 0.0654 0.034 Uiso 1 1 calc R . .
C69 C 0.3974(4) 0.51175(19) 0.06728(16) 0.0266(11) Uani 1 1 d . . .
C70 C 0.4716(4) 0.4575(2) 0.06764(15) 0.0274(11) Uani 1 1 d . . .
H70 H 0.5566 0.4565 0.0707 0.033 Uiso 1 1 calc R . .
C71 C 0.4252(4) 0.40408(19) 0.06369(15) 0.0255(11) Uani 1 1 d . . .
C72 C 0.2993(4) 0.40689(19) 0.05938(16) 0.0283(11) Uani 1 1 d . . .
C73 C 0.5068(4) 0.34406(18) 0.06321(17) 0.0286(11) Uani 1 1 d . . .
H73A H 0.4930 0.3237 0.0304 0.034 Uiso 1 1 calc R . .
H73B H 0.5929 0.3512 0.0608 0.034 Uiso 1 1 calc R . .
C74 C 0.4857(4) 0.30330(18) 0.11262(17) 0.0238(10) Uani 1 1 d . . .
C75 C 0.5340(4) 0.31123(18) 0.16184(17) 0.0233(10) Uani 1 1 d . . .
H75 H 0.5831 0.3419 0.1639 0.028 Uiso 1 1 calc R . .
C76 C 0.5125(3) 0.27583(17) 0.20764(17) 0.0216(10) Uani 1 1 d . . .
C77 C 0.4360(4) 0.23250(18) 0.20513(17) 0.0250(11) Uani 1 1 d . . .
H77 H 0.4185 0.2091 0.2370 0.030 Uiso 1 1 calc R . .
C78 C 0.3848(4) 0.22262(17) 0.15757(17) 0.0220(10) Uani 1 1 d . . .
C79 C 0.4162(4) 0.25691(18) 0.11133(17) 0.0246(11) Uani 1 1 d . . .
C80 C 0.2980(4) 0.17645(18) 0.15630(18) 0.0283(11) Uani 1 1 d . . .
H80A H 0.2838 0.1702 0.1181 0.034 Uiso 1 1 calc R . .
H80B H 0.3364 0.1381 0.1725 0.034 Uiso 1 1 calc R . .
C81 C 0.1762(4) 0.19497(17) 0.18677(17) 0.0247(10) Uani 1 1 d . . .
C82 C 0.1467(4) 0.16908(18) 0.23676(17) 0.0283(11) Uani 1 1 d . . .
H82 H 0.2048 0.1398 0.2529 0.034 Uiso 1 1 calc R . .
C83 C 0.0336(4) 0.18470(19) 0.26443(17) 0.0296(11) Uani 1 1 d . . .
C84 C -0.0479(4) 0.22909(19) 0.24073(18) 0.0310(11) Uani 1 1 d . . .
H84 H -0.1233 0.2416 0.2599 0.037 Uiso 1 1 calc R . .
C85 C -0.0238(4) 0.25595(18) 0.19018(17) 0.0262(11) Uani 1 1 d . . .
C86 C 0.0888(4) 0.23793(18) 0.16323(16) 0.0247(11) Uani 1 1 d . . .
C87 C -0.1182(4) 0.30304(18) 0.16557(18) 0.0319(11) Uani 1 1 d . . .
H87A H -0.1957 0.3046 0.1880 0.038 Uiso 1 1 calc R . .
H87B H -0.1333 0.2920 0.1288 0.038 Uiso 1 1 calc R . .
C88 C -0.0761(4) 0.36404(19) 0.16219(19) 0.0305(11) Uani 1 1 d . . .
C89 C -0.0778(4) 0.3964(2) 0.20833(19) 0.0330(12) Uani 1 1 d . . .
H89 H -0.1128 0.3817 0.2416 0.040 Uiso 1 1 calc R . .
C90 C -0.0298(4) 0.4493(2) 0.2068(2) 0.0377(12) Uani 1 1 d . . .
H90 H -0.0330 0.4713 0.2385 0.045 Uiso 1 1 calc R . .
C91 C 0.0234(4) 0.47008(19) 0.15831(19) 0.0320(11) Uani 1 1 d . . .
H91 H 0.0596 0.5056 0.1576 0.038 Uiso 1 1 calc R . .
C92 C 0.0249(4) 0.44005(18) 0.11060(18) 0.0271(11) Uani 1 1 d . . .
C93 C -0.0283(4) 0.38828(18) 0.11394(17) 0.0270(11) Uani 1 1 d . . .
C94 C 0.0847(4) 0.46241(19) 0.05831(18) 0.0335(12) Uani 1 1 d . . .
H94A H 0.0472 0.5037 0.0496 0.040 Uiso 1 1 calc R . .
H94B H 0.0693 0.4375 0.0286 0.040 Uiso 1 1 calc R . .
C95 C 0.4578(4) 0.20377(19) 0.03190(18) 0.0404(12) Uani 1 1 d . . .
H95A H 0.5383 0.2170 0.0286 0.061 Uiso 1 1 calc R . .
H95B H 0.4292 0.2009 -0.0043 0.061 Uiso 1 1 calc R . .
H95C H 0.4633 0.1646 0.0511 0.061 Uiso 1 1 calc R . .
C96 C -0.1396(4) 0.3737(2) 0.0388(2) 0.0446(13) Uani 1 1 d . . .
H96A H -0.2097 0.3656 0.0628 0.067 Uiso 1 1 calc R . .
H96B H -0.1363 0.3507 0.0063 0.067 Uiso 1 1 calc R . .
H96C H -0.1478 0.4163 0.0282 0.067 Uiso 1 1 calc R . .
C97 C 0.4497(4) 0.56817(19) 0.06818(17) 0.0312(11) Uani 1 1 d . . .
C98 C 0.5750(4) 0.28369(17) 0.25744(16) 0.0236(10) Uani 1 1 d . . .
C99 C -0.0041(4) 0.1531(2) 0.31533(19) 0.0417(13) Uani 1 1 d . . .
N100 N 0.3422(3) 0.38333(15) 0.29958(14) 0.0293(9) Uani 1 1 d . . .
C101 C 0.2716(4) 0.34061(19) 0.30331(18) 0.0299(11) Uani 1 1 d . . .
H101 H 0.2638 0.3185 0.3368 0.036 Uiso 1 1 calc R . .
C102 C 0.2083(4) 0.32679(18) 0.26002(18) 0.0299(11) Uani 1 1 d . . .
H102 H 0.1569 0.2966 0.2640 0.036 Uiso 1 1 calc R . .
C103 C 0.2227(4) 0.35839(19) 0.21144(18) 0.0301(11) Uani 1 1 d . . .
H103 H 0.1829 0.3493 0.1808 0.036 Uiso 1 1 calc R . .
C104 C 0.2947(4) 0.40320(19) 0.20718(18) 0.0288(11) Uani 1 1 d . . .
H104 H 0.3045 0.4258 0.1741 0.035 Uiso 1 1 calc R . .
C105 C 0.3519(4) 0.41416(19) 0.25220(19) 0.0315(11) Uani 1 1 d . . .
H105 H 0.4011 0.4453 0.2496 0.038 Uiso 1 1 calc R . .
N106 N 0.6869(3) 0.26453(16) 0.37753(14) 0.0308(9) Uani 1 1 d . . .
C107 C 0.7479(4) 0.31162(19) 0.37511(18) 0.0323(12) Uani 1 1 d . . .
H107 H 0.7461 0.3370 0.3432 0.039 Uiso 1 1 calc R . .
C108 C 0.8136(4) 0.32457(19) 0.41756(18) 0.0311(11) Uani 1 1 d . . .
H108 H 0.8573 0.3578 0.4145 0.037 Uiso 1 1 calc R . .
C109 C 0.8141(4) 0.2885(2) 0.46406(18) 0.0315(11) Uani 1 1 d . . .
H109 H 0.8556 0.2972 0.4943 0.038 Uiso 1 1 calc R . .
C110 C 0.7538(4) 0.2396(2) 0.46605(18) 0.0330(11) Uani 1 1 d . . .
H110 H 0.7555 0.2133 0.4974 0.040 Uiso 1 1 calc R . .
C111 C 0.6907(4) 0.2287(2) 0.42235(18) 0.0342(12) Uani 1 1 d . . .
H111 H 0.6488 0.1949 0.4242 0.041 Uiso 1 1 calc R . .
N112 N 0.3751(3) 0.06623(17) 0.40722(17) 0.0399(10) Uani 1 1 d . . .
C113 C 0.3438(4) 0.1074(2) 0.3679(2) 0.0404(13) Uani 1 1 d . . .
H113 H 0.3108 0.0950 0.3367 0.048 Uiso 1 1 calc R . .
C114 C 0.3566(4) 0.1662(2) 0.3700(2) 0.0438(13) Uani 1 1 d . . .
H114 H 0.3346 0.1937 0.3408 0.053 Uiso 1 1 calc R . .
C115 C 0.4019(4) 0.1843(2) 0.4153(2) 0.0445(13) Uani 1 1 d . . .
H115 H 0.4107 0.2249 0.4183 0.053 Uiso 1 1 calc R . .
C116 C 0.4344(4) 0.1432(2) 0.4562(2) 0.0447(13) Uani 1 1 d . . .
H116 H 0.4656 0.1549 0.4881 0.054 Uiso 1 1 calc R . .
C117 C 0.4212(4) 0.0849(2) 0.4503(2) 0.0413(13) Uani 1 1 d . . .
H117 H 0.4462 0.0565 0.4783 0.050 Uiso 1 1 calc R . .
N118 N -0.0310(4) 0.0435(2) 0.4057(2) 0.0584(13) Uani 1 1 d . . .
C119 C -0.0856(8) 0.0624(3) 0.4524(4) 0.102(3) Uani 1 1 d . . .
H119 H -0.0687 0.0986 0.4657 0.123 Uiso 1 1 calc R . .
C120 C -0.1679(12) 0.0296(7) 0.4822(4) 0.165(6) Uani 1 1 d . . .
H120 H -0.2076 0.0426 0.5155 0.198 Uiso 1 1 calc R . .
C121 C -0.1877(9) -0.0216(6) 0.4610(6) 0.163(7) Uani 1 1 d . . .
H121 H -0.2394 -0.0463 0.4806 0.195 Uiso 1 1 calc R . .
C122 C -0.1380(8) -0.0374(3) 0.4149(5) 0.107(3) Uani 1 1 d . . .
H122 H -0.1562 -0.0724 0.3998 0.129 Uiso 1 1 calc R . .
C123 C -0.0615(6) -0.0050(3) 0.3886(2) 0.0688(19) Uani 1 1 d . . .
H123 H -0.0262 -0.0179 0.3545 0.083 Uiso 1 1 calc R . .
N124 N 0.5665(4) 0.28136(16) -0.08547(14) 0.0349(10) Uani 1 1 d . . .
C125 C 0.6456(4) 0.2310(2) -0.08631(19) 0.0414(13) Uani 1 1 d . . .
H125 H 0.7237 0.2311 -0.0731 0.050 Uiso 1 1 calc R . .
C126 C 0.6179(5) 0.1791(2) -0.10567(19) 0.0430(13) Uani 1 1 d . . .
H126 H 0.6762 0.1443 -0.1061 0.052 Uiso 1 1 calc R . .
C127 C 0.5052(5) 0.1788(2) -0.12415(19) 0.0466(14) Uani 1 1 d . . .
H127 H 0.4842 0.1437 -0.1380 0.056 Uiso 1 1 calc R . .
C128 C 0.4221(5) 0.2299(2) -0.12252(18) 0.0394(13) Uani 1 1 d . . .
H128 H 0.3422 0.2303 -0.1341 0.047 Uiso 1 1 calc R . .
C129 C 0.4572(4) 0.2802(2) -0.10390(18) 0.0390(12) Uani 1 1 d . . .
H129 H 0.4009 0.3158 -0.1042 0.047 Uiso 1 1 calc R . .
N130 N 0.1819(4) 0.57655(19) 0.25387(17) 0.0447(11) Uani 1 1 d . . .
C131 C 0.2731(5) 0.5733(2) 0.2147(2) 0.0456(14) Uani 1 1 d . . .
H131 H 0.2968 0.5362 0.1985 0.055 Uiso 1 1 calc R . .
C132 C 0.3328(5) 0.6190(3) 0.1968(2) 0.0562(15) Uani 1 1 d . . .
H132 H 0.3960 0.6139 0.1690 0.067 Uiso 1 1 calc R . .
C133 C 0.3009(6) 0.6730(3) 0.2195(2) 0.0629(17) Uani 1 1 d . . .
H133 H 0.3424 0.7057 0.2079 0.075 Uiso 1 1 calc R . .
C134 C 0.2100(5) 0.6790(2) 0.2583(2) 0.0510(15) Uani 1 1 d . . .
H134 H 0.1865 0.7162 0.2743 0.061 Uiso 1 1 calc R . .
C135 C 0.1509(4) 0.6309(3) 0.27474(19) 0.0483(14) Uani 1 1 d . . .
H135 H 0.0860 0.6360 0.3018 0.058 Uiso 1 1 calc R . .
N136 N 0.9699(4) 0.71300(18) 0.06799(16) 0.0491(11) Uani 1 1 d . . .
C137 C 1.0223(5) 0.6871(2) 0.1123(2) 0.0437(13) Uani 1 1 d . . .
H137 H 1.0862 0.7044 0.1260 0.052 Uiso 1 1 calc R . .
C138 C 0.9880(5) 0.6373(2) 0.1384(2) 0.0460(13) Uani 1 1 d . . .
H138 H 1.0268 0.6206 0.1699 0.055 Uiso 1 1 calc R . .
C139 C 0.8962(5) 0.6113(2) 0.1187(2) 0.0443(13) Uani 1 1 d . . .
H139 H 0.8696 0.5769 0.1368 0.053 Uiso 1 1 calc R . .
C140 C 0.8439(4) 0.6358(2) 0.0725(2) 0.0389(12) Uani 1 1 d . . .
H140 H 0.7822 0.6183 0.0573 0.047 Uiso 1 1 calc R . .
C141 C 0.8832(5) 0.6864(2) 0.0490(2) 0.0478(14) Uani 1 1 d . . .
H141 H 0.8462 0.7036 0.0173 0.057 Uiso 1 1 calc R . .
N142 N 0.6545(11) -0.0200(5) 0.9902(5) 0.0493(15) Uani 0.50 1 d PD A 2
C143 C 0.6667(9) 0.0381(5) 0.9915(5) 0.0493(15) Uani 0.50 1 d PD A 2
H143 H 0.6362 0.0657 0.9638 0.059 Uiso 0.50 1 calc PR A 2
C144 C 0.7251(9) 0.0572(5) 1.0345(4) 0.0493(15) Uani 0.50 1 d PD A 2
H144 H 0.7316 0.0983 1.0363 0.059 Uiso 0.50 1 calc PR A 2
C145 C 0.7730(13) 0.0175(7) 1.0740(5) 0.0493(15) Uani 0.50 1 d PD A 2
H145 H 0.8173 0.0302 1.1016 0.059 Uiso 0.50 1 calc PR A 2
C146 C 0.7556(9) -0.0410(6) 1.0727(5) 0.0493(15) Uani 0.50 1 d PD A 2
H146 H 0.7819 -0.0693 1.1008 0.059 Uiso 0.50 1 calc PR A 2
C147 C 0.6977(11) -0.0575(6) 1.0286(5) 0.0493(15) Uani 0.50 1 d PD A 2
H147 H 0.6892 -0.0983 1.0265 0.059 Uiso 0.50 1 calc PR A 2
N148 N 0.6690(11) -0.0370(4) 1.0030(5) 0.0524(17) Uani 0.50 1 d PD B 1
C149 C 0.7012(10) 0.0153(5) 1.0135(5) 0.0524(17) Uani 0.50 1 d PD B 1
H149 H 0.6859 0.0479 0.9879 0.063 Uiso 0.50 1 calc PR B 1
C150 C 0.7562(14) 0.0241(6) 1.0606(5) 0.0524(17) Uani 0.50 1 d PD B 1
H150 H 0.7786 0.0619 1.0664 0.063 Uiso 0.50 1 calc PR B 1
C151 C 0.7782(9) -0.0213(5) 1.0984(5) 0.0524(17) Uani 0.50 1 d PD B 1
H151 H 0.8153 -0.0153 1.1307 0.063 Uiso 0.50 1 calc PR B 1
C152 C 0.7454(9) -0.0769(5) 1.0891(5) 0.0524(17) Uani 0.50 1 d PD B 1
H152 H 0.7603 -0.1098 1.1143 0.063 Uiso 0.50 1 calc PR B 1
C153 C 0.6895(11) -0.0816(5) 1.0406(5) 0.0524(17) Uani 0.50 1 d PD B 1
H153 H 0.6646 -0.1188 1.0341 0.063 Uiso 0.50 1 calc PR B 1
N154 N 0.3120(3) 0.42453(17) 0.76727(18) 0.0422(10) Uani 1 1 d . . .
C155 C 0.2899(4) 0.4494(2) 0.7180(2) 0.0395(12) Uani 1 1 d . . .
H155 H 0.2592 0.4265 0.6925 0.047 Uiso 1 1 calc R . .
C156 C 0.3092(4) 0.5061(2) 0.7027(2) 0.0412(13) Uani 1 1 d . . .
H156 H 0.2926 0.5222 0.6673 0.049 Uiso 1 1 calc R . .
C157 C 0.3527(4) 0.5392(2) 0.7391(2) 0.0424(13) Uani 1 1 d . . .
H157 H 0.3679 0.5786 0.7292 0.051 Uiso 1 1 calc R . .
C158 C 0.3746(4) 0.5153(2) 0.7901(2) 0.0487(14) Uani 1 1 d . . .
H158 H 0.4042 0.5378 0.8162 0.058 Uiso 1 1 calc R . .
C159 C 0.3528(4) 0.4582(3) 0.8024(2) 0.0466(14) Uani 1 1 d . . .
H159 H 0.3674 0.4417 0.8378 0.056 Uiso 1 1 calc R . .

loop_
_atom_site_aniso_label
_atom_site_aniso_U_11
_atom_site_aniso_U_22
_atom_site_aniso_U_33
_atom_site_aniso_U_23
_atom_site_aniso_U_13
_atom_site_aniso_U_12
O1 0.031 0.032 0.037 0.001 -0.008 -0.012
C1 0.030(3) 0.030(3) 0.020(3) 0.003(2) -0.002(2) -0.003(2)
O2 0.0258(17) 0.0394(18) 0.0238(18) -0.0108(15) -0.0049(14) 0.0026(15)
C2 0.033(3) 0.031(3) 0.026(3) 0.002(2) 0.000(2) -0.003(2)
O3 0.0211(17) 0.0319(17) 0.036(2) -0.0018(15) -0.0034(14) 0.0003(14)
C3 0.033(3) 0.033(3) 0.026(3) -0.001(2) 0.000(2) -0.009(3)
O4 0.0248(17) 0.0369(18) 0.0290(18) -0.0031(16) -0.0090(14) -0.0024(14)
C4 0.028(3) 0.045(3) 0.024(3) 0.004(2) -0.001(2) -0.011(3)
O5 0.049(2) 0.038(2) 0.050(2) -0.0006(17) -0.0095(17) -0.0193(19)
C5 0.023(3) 0.041(3) 0.017(3) -0.002(2) 0.0022(19) -0.003(2)
O6 0.046(2) 0.054(2) 0.040(2) 0.0009(17) -0.0079(18) -0.0159(18)
C6 0.032(3) 0.037(3) 0.013(2) 0.001(2) 0.000(2) -0.005(2)
O7 0.0331(19) 0.0378(19) 0.0284(19) -0.0052(15) -0.0048(14) -0.0127(17)
C7 0.027(3) 0.037(3) 0.031(3) -0.001(2) 0.000(2) -0.003(2)
O8 0.043(2) 0.0361(18) 0.0257(19) -0.0019(16) -0.0142(14) -0.0162(16)
C8 0.023(3) 0.034(3) 0.015(3) 0.001(2) -0.002(2) 0.002(2)
O9 0.038(2) 0.050(2) 0.041(2) 0.0088(18) -0.0092(16) -0.0102(18)
C9 0.023(3) 0.025(3) 0.037(3) -0.003(2) 0.001(2) -0.004(2)
O10 0.045(2) 0.050(2) 0.0336(19) -0.0019(17) 0.0029(17) -0.0081(18)
C10 0.020(2) 0.025(3) 0.027(3) -0.004(2) -0.005(2) -0.001(2)
O11 0.043(2) 0.042(2) 0.055(2) -0.0125(18) 0.0139(17) -0.0186(17)
C11 0.022(2) 0.023(3) 0.024(3) 0.001(2) -0.002(2) 0.004(2)
O12 0.038(2) 0.040(2) 0.053(2) -0.0159(18) 0.0088(18) -0.0035(16)
C12 0.019(2) 0.026(3) 0.028(3) -0.006(2) -0.001(2) 0.003(2)
O13 0.0271(18) 0.0317(18) 0.040(2) -0.0029(16) 0.0105(14) -0.0065(14)
C13 0.019(2) 0.036(3) 0.023(3) -0.009(2) -0.008(2) -0.003(2)
O14 0.0287(19) 0.057(2) 0.031(2) -0.0025(16) -0.0020(14) -0.0150(16)
C14 0.029(3) 0.023(2) 0.033(3) -0.006(2) -0.006(2) 0.000(2)
O15 0.045(2) 0.033(2) 0.070(3) -0.0062(19) 0.0051(19) -0.0149(18)
C15 0.025(3) 0.018(2) 0.035(3) -0.008(2) -0.009(2) -0.004(2)
O16 0.052(3) 0.048(2) 0.053(2) -0.0015(18) 0.0103(19) -0.0227(19)
C16 0.037(3) 0.022(3) 0.033(3) -0.002(2) -0.014(2) -0.008(2)
O17 0.041(2) 0.037(2) 0.098(3) -0.020(2) 0.0022(19) -0.0153(18)
C17 0.035(3) 0.034(3) 0.025(3) -0.009(2) -0.002(2) -0.013(2)
O18 0.033(2) 0.045(2) 0.068(2) -0.019(2) 0.0004(17) -0.0140(17)
C18 0.027(3) 0.023(3) 0.036(3) -0.011(2) 0.001(2) -0.008(2)
O19 0.077(3) 0.055(2) 0.067(3) 0.018(2) -0.037(2) -0.012(2)
C19 0.023(3) 0.027(3) 0.036(3) -0.008(2) -0.005(2) -0.008(2)
O20 0.094(3) 0.047(2) 0.035(2) 0.0083(18) -0.019(2) -0.029(2)
C20 0.029(3) 0.030(3) 0.023(3) -0.007(2) -0.002(2) -0.013(2)
O21 0.0291(18) 0.0301(18) 0.0402(19) 0.0020(15) -0.0127(14) -0.0095(15)
C21 0.022(3) 0.032(3) 0.038(3) -0.003(2) -0.004(2) -0.011(2)
O22 0.0341(18) 0.0327(18) 0.0266(18) -0.0065(14) -0.0049(14) -0.0080(14)
C22 0.019(3) 0.034(3) 0.037(3) -0.003(3) -0.001(2) -0.004(2)
O23 0.0269(17) 0.0291(17) 0.0308(18) 0.0055(14) -0.0048(13) -0.0037(14)
C23 0.031(3) 0.036(3) 0.043(3) -0.004(3) 0.006(2) -0.002(2)
O24 0.0281(17) 0.0338(17) 0.0303(18) 0.0027(14) -0.0157(13) -0.0051(14)
C24 0.030(3) 0.035(3) 0.047(3) -0.013(3) 0.007(2) -0.004(2)
O25 0.048(2) 0.0360(19) 0.044(2) 0.0007(16) -0.0060(16) -0.0231(16)
C25 0.029(3) 0.028(3) 0.044(3) -0.004(3) 0.000(2) -0.005(2)
O26 0.045(2) 0.046(2) 0.038(2) -0.0007(16) -0.0064(15) -0.0220(17)
C26 0.021(3) 0.026(3) 0.036(3) -0.001(2) -0.007(2) 0.001(2)
O27 0.0353(18) 0.0319(17) 0.0248(17) -0.0021(14) -0.0052(13) -0.0106(14)
C27 0.020(3) 0.030(3) 0.037(3) -0.008(2) -0.006(2) 0.004(2)
O28 0.0365(18) 0.0312(17) 0.0249(17) 0.0005(14) -0.0122(13) -0.0106(14)
C28 0.029(3) 0.027(3) 0.030(3) 0.002(2) -0.002(2) -0.003(2)
O29 0.037(2) 0.103(3) 0.071(3) 0.058(2) -0.0119(18) -0.016(2)
C29 0.049(3) 0.042(3) 0.036(3) -0.015(3) -0.004(2) 0.012(3)
O30 0.056(2) 0.058(2) 0.050(2) 0.0111(19) 0.0130(18) -0.0037(19)
C30 0.039(3) 0.048(3) 0.048(3) -0.004(3) -0.021(3) -0.003(3)
C31 0.035(3) 0.036(3) 0.028(3) 0.002(2) 0.004(2) -0.002(3)
C32 0.027(3) 0.025(3) 0.028(3) -0.006(2) 0.000(2) -0.005(2)
C33 0.033(3) 0.045(3) 0.033(3) -0.006(3) -0.009(3) -0.011(3)
C34 0.032(3) 0.028(3) 0.036(3) 0.004(2) -0.006(2) -0.002(2)
C35 0.036(3) 0.029(3) 0.036(3) -0.001(2) -0.002(2) 0.000(2)
C36 0.038(3) 0.033(3) 0.029(3) 0.006(2) -0.004(2) -0.013(3)
C37 0.033(3) 0.038(3) 0.036(3) 0.006(2) 0.002(2) -0.009(3)
C38 0.048(4) 0.036(3) 0.035(3) -0.003(2) 0.003(2) -0.010(3)
C39 0.046(3) 0.037(3) 0.029(3) -0.001(2) 0.001(2) -0.019(3)
C40 0.058(4) 0.043(3) 0.051(3) -0.005(3) 0.022(3) -0.014(3)
C41 0.031(3) 0.036(3) 0.059(4) -0.012(3) 0.014(3) -0.004(3)
C42 0.031(3) 0.026(3) 0.074(4) -0.005(3) 0.024(3) -0.005(2)
C43 0.019(3) 0.037(3) 0.064(4) -0.023(3) 0.004(2) -0.008(2)
C44 0.029(3) 0.027(3) 0.063(4) -0.008(3) 0.007(3) -0.005(2)
C45 0.022(3) 0.031(3) 0.061(4) -0.017(3) 0.007(3) -0.001(2)
C46 0.027(3) 0.031(3) 0.058(4) -0.012(3) 0.019(3) 0.002(2)
C47 0.030(3) 0.023(3) 0.066(4) -0.014(2) -0.007(3) -0.003(2)
C48 0.032(3) 0.019(3) 0.058(4) -0.006(3) -0.006(3) -0.009(2)
C49 0.035(3) 0.024(3) 0.058(4) -0.004(3) -0.020(3) -0.014(2)
C50 0.043(3) 0.029(3) 0.040(3) 0.001(2) -0.016(3) -0.016(3)
C51 0.038(3) 0.033(3) 0.040(3) -0.007(3) -0.004(2) -0.022(3)
C52 0.025(3) 0.023(3) 0.037(3) -0.005(2) -0.005(2) -0.009(2)
C53 0.032(3) 0.018(2) 0.039(3) 0.000(2) -0.005(2) -0.009(2)
C54 0.029(3) 0.036(3) 0.040(3) -0.005(2) 0.004(2) -0.011(2)
C55 0.019(3) 0.032(3) 0.030(3) -0.004(2) 0.004(2) -0.008(2)
C56 0.033(3) 0.037(3) 0.035(3) 0.001(2) 0.003(2) -0.007(2)
C57 0.039(3) 0.042(3) 0.037(3) -0.007(3) -0.001(2) -0.007(3)
C58 0.029(3) 0.031(3) 0.052(4) -0.011(3) -0.003(2) -0.003(2)
C59 0.020(3) 0.033(3) 0.043(3) 0.004(3) 0.000(2) -0.002(2)
C60 0.018(3) 0.037(3) 0.031(3) -0.007(3) 0.002(2) -0.001(2)
C61 0.034(3) 0.034(3) 0.049(3) 0.001(3) -0.010(2) -0.002(2)
C62 0.056(4) 0.054(3) 0.058(4) -0.031(3) 0.019(3) -0.004(3)
C63 0.031(3) 0.071(4) 0.051(3) 0.000(3) -0.011(3) -0.017(3)
C64 0.044(4) 0.039(3) 0.026(3) 0.006(2) -0.006(3) -0.013(3)
C65 0.030(3) 0.033(3) 0.074(4) -0.010(3) 0.015(3) -0.004(3)
C66 0.072(5) 0.039(3) 0.041(4) -0.006(3) -0.013(3) -0.029(3)
C67 0.032(3) 0.035(3) 0.026(3) 0.005(2) -0.007(2) -0.011(2)
C68 0.035(3) 0.027(3) 0.024(3) 0.003(2) -0.007(2) -0.006(2)
C69 0.035(3) 0.027(3) 0.020(3) 0.003(2) -0.009(2) -0.009(2)
C70 0.028(3) 0.044(3) 0.013(2) 0.006(2) -0.0029(19) -0.018(3)
C71 0.031(3) 0.036(3) 0.012(2) 0.003(2) -0.0062(19) -0.011(2)
C72 0.037(3) 0.028(3) 0.023(3) 0.005(2) -0.005(2) -0.013(3)
C73 0.023(3) 0.037(3) 0.027(3) -0.002(2) -0.001(2) -0.011(2)
C74 0.018(2) 0.025(3) 0.028(3) -0.004(2) 0.000(2) 0.000(2)
C75 0.021(2) 0.019(2) 0.030(3) 0.001(2) -0.003(2) -0.005(2)
C76 0.018(2) 0.019(2) 0.029(3) -0.003(2) -0.0038(19) -0.003(2)
C77 0.026(3) 0.024(3) 0.024(3) -0.001(2) 0.000(2) -0.001(2)
C78 0.021(2) 0.021(2) 0.024(3) -0.005(2) -0.001(2) -0.002(2)
C79 0.024(3) 0.029(3) 0.022(3) -0.006(2) -0.007(2) -0.001(2)
C80 0.027(3) 0.025(2) 0.034(3) -0.002(2) -0.006(2) -0.006(2)
C81 0.026(3) 0.021(2) 0.030(3) -0.003(2) -0.007(2) -0.010(2)
C82 0.030(3) 0.026(3) 0.033(3) 0.002(2) -0.014(2) -0.011(2)
C83 0.031(3) 0.035(3) 0.027(3) 0.003(2) -0.006(2) -0.017(2)
C84 0.024(3) 0.032(3) 0.039(3) -0.006(2) -0.002(2) -0.008(2)
C85 0.021(3) 0.032(3) 0.028(3) 0.000(2) -0.005(2) -0.012(2)
C86 0.030(3) 0.024(2) 0.024(3) 0.000(2) -0.005(2) -0.013(2)
C87 0.024(3) 0.035(3) 0.037(3) 0.000(2) -0.001(2) -0.008(2)
C88 0.015(2) 0.031(3) 0.043(3) -0.002(3) -0.003(2) 0.002(2)
C89 0.023(3) 0.036(3) 0.039(3) -0.002(3) -0.002(2) -0.002(2)
C90 0.025(3) 0.041(3) 0.047(3) -0.010(3) -0.007(2) 0.001(2)
C91 0.028(3) 0.024(3) 0.045(3) 0.001(3) -0.008(2) -0.005(2)
C92 0.025(3) 0.023(3) 0.033(3) 0.004(2) -0.010(2) -0.001(2)
C93 0.023(3) 0.027(3) 0.031(3) -0.002(2) -0.005(2) 0.000(2)
C94 0.036(3) 0.029(3) 0.037(3) 0.006(2) -0.012(2) -0.008(2)
C95 0.057(3) 0.034(3) 0.029(3) -0.011(2) 0.000(2) -0.002(2)
C96 0.041(3) 0.049(3) 0.046(3) 0.005(3) -0.022(2) -0.008(3)
C97 0.037(3) 0.033(3) 0.027(3) 0.004(2) -0.010(2) -0.012(2)
C98 0.027(3) 0.020(2) 0.023(2) -0.003(2) -0.0003(19) -0.002(2)
C99 0.042(3) 0.048(3) 0.038(3) 0.005(3) -0.010(2) -0.016(3)
N100 0.030(2) 0.026(2) 0.034(3) -0.0052(19) -0.0049(17) -0.0041(19)
C101 0.036(3) 0.023(3) 0.031(3) 0.000(2) -0.001(2) -0.004(2)
C102 0.031(3) 0.021(3) 0.039(3) -0.011(2) -0.007(2) -0.005(2)
C103 0.027(3) 0.032(3) 0.033(3) -0.011(2) -0.008(2) -0.003(2)
C104 0.027(3) 0.031(3) 0.029(3) -0.002(2) -0.008(2) -0.002(2)
C105 0.032(3) 0.026(3) 0.037(3) -0.001(2) -0.002(2) -0.004(2)
N106 0.034(2) 0.027(2) 0.031(2) -0.007(2) 0.0003(17) -0.0045(19)
C107 0.034(3) 0.027(3) 0.034(3) -0.004(2) -0.001(2) 0.003(2)
C108 0.031(3) 0.033(3) 0.033(3) -0.011(2) -0.009(2) -0.007(2)
C109 0.029(3) 0.039(3) 0.028(3) -0.011(2) -0.007(2) -0.004(2)
C110 0.032(3) 0.039(3) 0.027(3) -0.003(2) -0.003(2) -0.002(2)
C111 0.034(3) 0.037(3) 0.032(3) -0.003(3) 0.001(2) -0.010(2)
N112 0.035(2) 0.044(3) 0.043(3) 0.005(2) -0.001(2) -0.017(2)
C113 0.031(3) 0.057(4) 0.034(3) 0.003(3) -0.007(2) -0.011(3)
C114 0.036(3) 0.037(3) 0.056(4) 0.008(3) 0.003(3) -0.003(3)
C115 0.032(3) 0.037(3) 0.066(4) -0.009(3) 0.007(3) -0.011(2)
C116 0.043(3) 0.055(4) 0.040(3) -0.009(3) 0.002(2) -0.016(3)
C117 0.035(3) 0.052(4) 0.038(3) 0.007(3) -0.005(2) -0.013(3)
N118 0.064(3) 0.064(4) 0.046(3) 0.012(3) -0.002(2) -0.008(3)
C119 0.159(8) 0.084(5) 0.072(6) -0.031(5) -0.017(6) -0.032(6)
C120 0.212(13) 0.191(12) 0.060(6) -0.002(8) 0.064(7) 0.053(11)
C121 0.103(7) 0.159(12) 0.191(14) 0.104(10) 0.086(9) 0.012(8)
C122 0.098(7) 0.034(4) 0.197(11) 0.035(6) -0.047(7) -0.031(5)
C123 0.098(5) 0.044(4) 0.060(4) -0.022(4) -0.014(4) 0.020(4)
N124 0.037(3) 0.035(3) 0.033(2) 0.0040(19) -0.0045(19) -0.011(2)
C125 0.036(3) 0.050(4) 0.038(3) 0.007(3) 0.000(2) -0.013(3)
C126 0.042(3) 0.038(3) 0.046(3) -0.001(3) 0.003(3) 0.001(3)
C127 0.067(4) 0.038(3) 0.036(3) -0.006(3) -0.005(3) -0.011(3)
C128 0.053(3) 0.038(3) 0.032(3) 0.002(2) -0.012(2) -0.018(3)
C129 0.039(3) 0.040(3) 0.038(3) 0.010(3) -0.006(2) -0.004(3)
N130 0.045(3) 0.049(3) 0.040(3) 0.001(2) -0.011(2) -0.005(2)
C131 0.066(4) 0.039(3) 0.030(3) -0.005(3) -0.013(3) 0.007(3)
C132 0.072(4) 0.053(4) 0.038(3) 0.006(3) 0.008(3) -0.001(3)
C133 0.106(5) 0.053(4) 0.031(3) 0.004(3) -0.002(3) -0.018(4)
C134 0.088(4) 0.033(3) 0.029(3) 0.001(3) -0.002(3) -0.002(3)
C135 0.038(3) 0.071(4) 0.029(3) 0.006(3) 0.002(2) 0.008(3)
N136 0.067(3) 0.046(3) 0.037(3) 0.003(2) -0.011(2) -0.016(2)
C137 0.051(3) 0.040(3) 0.043(3) -0.007(3) -0.015(3) -0.007(3)
C138 0.054(4) 0.037(3) 0.045(3) 0.006(3) -0.013(3) 0.001(3)
C139 0.047(3) 0.036(3) 0.047(4) 0.007(3) 0.003(3) -0.003(3)
C140 0.039(3) 0.036(3) 0.043(3) -0.010(3) 0.005(3) -0.010(3)
C141 0.062(4) 0.048(3) 0.038(3) -0.006(3) -0.012(3) -0.018(3)
N142 0.031(3) 0.069(4) 0.052(4) -0.024(3) -0.001(2) -0.013(3)
C143 0.031(3) 0.069(4) 0.052(4) -0.024(3) -0.001(2) -0.013(3)
C144 0.031(3) 0.069(4) 0.052(4) -0.024(3) -0.001(2) -0.013(3)
C145 0.031(3) 0.069(4) 0.052(4) -0.024(3) -0.001(2) -0.013(3)
C146 0.031(3) 0.069(4) 0.052(4) -0.024(3) -0.001(2) -0.013(3)
C147 0.031(3) 0.069(4) 0.052(4) -0.024(3) -0.001(2) -0.013(3)
N148 0.039(3) 0.049(3) 0.074(5) -0.021(3) 0.002(3) -0.020(3)
C149 0.039(3) 0.049(3) 0.074(5) -0.021(3) 0.002(3) -0.020(3)
C150 0.039(3) 0.049(3) 0.074(5) -0.021(3) 0.002(3) -0.020(3)
C151 0.039(3) 0.049(3) 0.074(5) -0.021(3) 0.002(3) -0.020(3)
C152 0.039(3) 0.049(3) 0.074(5) -0.021(3) 0.002(3) -0.020(3)
C153 0.039(3) 0.049(3) 0.074(5) -0.021(3) 0.002(3) -0.020(3)
N154 0.038(3) 0.042(2) 0.051(3) 0.003(2) -0.013(2) -0.016(2)
C155 0.035(3) 0.048(4) 0.038(3) -0.012(3) -0.009(2) -0.009(3)
C156 0.037(3) 0.046(3) 0.038(3) 0.006(3) 0.000(2) 0.001(3)
C157 0.031(3) 0.022(3) 0.073(4) -0.005(3) 0.005(3) -0.004(2)
C158 0.045(3) 0.048(4) 0.059(4) -0.025(3) -0.005(3) -0.019(3)
C159 0.036(3) 0.068(4) 0.039(3) 0.002(3) -0.008(2) -0.016(3)

loop_
_atom_type_symbol
_atom_type_description
_atom_type_scat_dispersion_real
_atom_type_scat_dispersion_imag
_atom_type_scat_source
C C 0.0033 0.0016 'International Tables Vol C Tables 4.2.6.8 and 6.1.1.4'
H H 0.0000 0.0000 'International Tables Vol C Tables 4.2.6.8 and 6.1.1.4'
N N 0.0061 0.0033 'International Tables Vol C Tables 4.2.6.8 and 6.1.1.4'
O O 0.0106 0.0060 'International Tables Vol C Tables 4.2.6.8 and 6.1.1.4'

loop_
_geom_angle_atom_site_label_1
_geom_angle_atom_site_label_2
_geom_angle_atom_site_label_3
_geom_angle
C2 C1 C6 118.3(4)
C2 C1 C28 122.1(4)
C6 C1 C28 119.5(4)
C13 O2 C29 113.4(3)
C1 C2 C3 121.1(4)
C4 C3 C2 119.0(4)
C4 C3 C31 119.1(4)
C2 C3 C31 121.9(4)
C27 O4 C30 112.6(3)
C5 C4 C3 121.9(4)
C4 C5 C6 118.1(4)
C4 C5 C7 121.3(4)
C6 C5 C7 120.6(4)
O1 C6 C1 115.2(3)
O1 C6 C5 123.3(4)
C1 C6 C5 121.4(4)
C8 C7 C5 114.2(3)
C9 C8 C13 117.5(4)
C9 C8 C7 120.4(4)
C13 C8 C7 122.1(4)
C10 C9 C8 121.8(4)
C9 C10 C11 118.8(4)
C9 C10 C32 119.2(4)
C11 C10 C32 121.9(4)
C12 C11 C10 121.5(4)
C46 O12 C62 113.5(4)
C11 C12 C13 117.5(4)
C11 C12 C14 120.1(4)
C13 C12 C14 122.4(4)
O2 C13 C12 119.6(4)
O2 C13 C8 117.5(4)
C12 C13 C8 122.8(4)
C60 O14 C63 114.2(3)
C15 C14 C12 113.1(3)
C16 C15 C20 117.8(4)
C16 C15 C14 122.2(4)
C20 C15 C14 119.9(4)
C15 C16 C17 121.8(4)
C16 C17 C18 119.2(4)
C16 C17 C33 118.6(4)
C18 C17 C33 121.9(4)
C19 C18 C17 120.9(4)
C18 C19 C20 118.6(4)
C18 C19 C21 120.4(4)
C20 C19 C21 120.9(4)
O3 C20 C19 123.2(4)
O3 C20 C15 115.2(4)
C19 C20 C15 121.6(4)
C19 C21 C22 113.5(3)
C79 O22 C95 111.4(2)
C23 C22 C27 118.0(4)
C23 C22 C21 120.4(4)
C27 C22 C21 121.6(4)
C24 C23 C22 120.7(4)
C93 O24 C96 112.0(3)
C23 C24 C25 120.1(4)
C24 C25 C26 121.0(4)
C27 C26 C25 117.8(4)
C27 C26 C28 122.3(4)
C25 C26 C28 119.9(4)
C26 C27 O4 119.8(4)
C26 C27 C22 122.4(4)
O4 C27 C22 117.7(4)
C1 C28 C26 111.9(3)
O6 C31 O5 123.2(4)
O6 C31 C3 124.0(4)
O5 C31 C3 112.8(4)
O7 C32 O8 123.8(4)
O7 C32 C10 121.4(4)
O8 C32 C10 114.7(4)
O9 C33 O10 122.4(4)
O9 C33 C17 123.2(5)
O10 C33 C17 114.4(4)
C39 C34 C35 118.3(4)
C39 C34 C61 121.9(4)
C35 C34 C61 119.8(4)
C34 C35 C36 121.4(4)
C35 C36 C37 118.8(4)
C35 C36 C64 121.3(5)
C37 C36 C64 119.8(4)
C38 C37 C36 121.5(4)
C37 C38 C39 117.8(4)
C37 C38 C40 122.5(5)
C39 C38 C40 119.7(4)
O11 C39 C34 123.7(4)
O11 C39 C38 114.2(4)
C34 C39 C38 122.1(4)
C38 C40 C41 112.2(4)
C42 C41 C46 117.9(5)
C42 C41 C40 119.7(5)
C46 C41 C40 122.2(5)
C41 C42 C43 122.0(5)
C44 C43 C42 119.1(5)
C44 C43 C65 121.3(5)
C42 C43 C65 119.4(5)
C43 C44 C45 120.4(5)
C46 C45 C44 118.8(4)
C46 C45 C47 121.7(5)
C44 C45 C47 119.4(5)
O12 C46 C41 120.1(5)
O12 C46 C45 118.2(4)
C41 C46 C45 121.6(5)
C45 C47 C48 111.3(4)
C49 C48 C53 118.1(4)
C49 C48 C47 121.6(4)
C53 C48 C47 120.3(4)
C48 C49 C50 121.5(4)
C49 C50 C51 119.2(4)
C49 C50 C66 117.8(5)
C51 C50 C66 123.0(5)
C52 C51 C50 121.3(4)
C51 C52 C53 118.1(4)
C51 C52 C54 122.0(4)
C53 C52 C54 119.9(4)
O13 C53 C48 121.9(4)
O13 C53 C52 116.3(4)
C48 C53 C52 121.8(4)
C52 C54 C55 111.3(3)
C60 C55 C56 116.8(4)
C60 C55 C54 123.5(4)
C56 C55 C54 119.6(4)
C57 C56 C55 122.2(4)
C56 C57 C58 119.4(5)
C57 C58 C59 121.4(4)
C58 C59 C60 117.4(4)
C58 C59 C61 120.9(4)
C60 C59 C61 121.7(4)
C55 C60 O14 119.2(4)
C55 C60 C59 122.7(4)
O14 C60 C59 118.0(4)
C34 C61 C59 113.7(3)
O16 C64 O15 123.8(4)
O16 C64 C36 123.2(5)
O15 C64 C36 113.0(4)
O17 C65 O18 122.3(5)
O17 C65 C43 123.6(5)
O18 C65 C43 114.1(4)
O19 C66 O20 123.1(5)
O19 C66 C50 125.5(6)
O20 C66 C50 111.3(5)
C68 C67 C72 118.9(4)
C68 C67 C94 121.2(4)
C72 C67 C94 119.9(4)
C67 C68 C69 121.1(4)
C70 C69 C68 119.1(4)
C70 C69 C97 120.9(4)
C68 C69 C97 120.0(4)
C69 C70 C71 121.9(4)
C70 C71 C72 117.7(4)
C70 C71 C73 122.2(4)
C72 C71 C73 120.1(4)
O21 C72 C67 115.7(4)
O21 C72 C71 123.1(4)
C67 C72 C71 121.2(4)
C74 C73 C71 114.0(3)
C75 C74 C79 117.0(4)
C75 C74 C73 121.2(4)
C79 C74 C73 121.9(4)
C76 C75 C74 122.0(4)
C75 C76 C77 118.8(4)
C75 C76 C98 118.9(3)
C77 C76 C98 122.2(3)
C78 C77 C76 122.0(4)
C77 C78 C79 116.9(4)
C77 C78 C80 121.0(4)
C79 C78 C80 122.1(4)
O22 C79 C74 117.8(4)
O22 C79 C78 119.1(4)
C74 C79 C78 123.0(4)
C81 C80 C78 112.6(3)
C82 C81 C86 118.3(4)
C82 C81 C80 121.5(3)
C86 C81 C80 120.1(3)
C81 C82 C83 121.9(4)
C84 C83 C82 117.8(4)
C84 C83 C99 119.6(4)
C82 C83 C99 122.5(4)
C85 C84 C83 122.7(4)
C84 C85 C86 117.7(4)
C84 C85 C87 120.3(4)
C86 C85 C87 122.0(4)
O23 C86 C85 122.9(3)
O23 C86 C81 115.6(4)
C85 C86 C81 121.5(4)
C85 C87 C88 111.3(3)
C93 C88 C89 117.3(4)
C93 C88 C87 121.8(4)
C89 C88 C87 120.8(4)
C90 C89 C88 121.5(4)
C89 C90 C91 119.1(4)
C90 C91 C92 121.6(4)
C93 C92 C91 116.9(4)
C93 C92 C94 121.9(4)
C91 C92 C94 121.2(4)
C92 C93 C88 123.4(4)
C92 C93 O24 118.5(4)
C88 C93 O24 118.0(4)
C92 C94 C67 112.7(3)
O26 C97 O25 122.8(3)
O26 C97 C69 124.7(3)
O25 C97 C69 112.4(3)
O27 C98 O28 123.3(3)
O27 C98 C76 120.9(3)
O28 C98 C76 115.8(3)
O30 C99 O29 123.4(4)
O30 C99 C83 122.5(4)
O29 C99 C83 114.0(4)
C101 N100 C105 117.9(4)
N100 C101 C102 122.7(4)
C103 C102 C101 117.8(4)
C102 C103 C104 120.0(4)
C105 C104 C103 117.9(4)
N100 C105 C104 123.5(4)
C111 N106 C107 118.6(4)
N106 C107 C108 122.3(4)
C109 C108 C107 118.7(4)
C108 C109 C110 118.9(4)
C109 C110 C111 119.7(4)
N106 C111 C110 121.7(4)
C117 N112 C113 116.7(4)
N112 C113 C114 123.7(5)
C115 C114 C113 118.3(5)
C116 C115 C114 119.3(5)
C115 C116 C117 118.8(5)
N112 C117 C116 123.3(5)
C123 N118 C119 116.7(6)
N118 C119 C120 120.9(7)
C121 C120 C119 116.4(8)
C122 C121 C120 121.4(10)
C121 C122 C123 119.7(9)
N118 C123 C122 124.8(7)
C129 N124 C125 117.8(4)
N124 C125 C126 122.6(4)
C127 C126 C125 118.7(5)
C126 C127 C128 119.3(5)
C129 C128 C127 118.6(5)
N124 C129 C128 123.0(5)
C131 N130 C135 115.0(4)
C132 C131 N130 124.7(5)
C131 C132 C133 118.9(5)
C134 C133 C132 119.1(5)
C133 C134 C135 119.7(5)
N130 C135 C134 122.7(5)
C141 N136 C137 116.7(4)
N136 C137 C138 123.0(5)
C137 C138 C139 119.2(5)
C140 C139 C138 118.8(5)
C141 C140 C139 118.2(5)
N136 C141 C140 124.0(5)
C147 N142 C143 119.6(10)
N142 C143 C144 119.0(11)
C145 C144 C143 121.2(12)
C146 C145 C144 118.6(12)
C145 C146 C147 117.6(11)
N142 C147 C146 123.9(11)
C149 N148 C153 117.2(11)
N148 C149 C150 122.4(12)
C151 C150 C149 120.4(13)
C150 C151 C152 119.1(13)
C151 C152 C153 116.8(12)
N148 C153 C152 124.1(11)
C159 N154 C155 116.9(4)
N154 C155 C156 123.1(5)
C157 C156 C155 118.8(5)
C156 C157 C158 119.6(4)
C159 C158 C157 118.2(5)
N154 C159 C158 123.4(5)

loop_
_geom_bond_atom_site_label_1
_geom_bond_atom_site_label_2
_geom_bond_distance
O1 C6 1.363(4)
C1 C2 1.393(6)
C1 C6 1.407(6)
C1 C28 1.510(6)
O2 C13 1.390(5)
O2 C29 1.444(5)
C2 C3 1.400(6)
O3 C20 1.359(5)
C3 C4 1.392(6)
C3 C31 1.481(6)
O4 C27 1.398(5)
O4 C30 1.444(5)
C4 C5 1.385(6)
O5 C31 1.325(5)
C5 C6 1.409(6)
C5 C7 1.527(6)
O6 C31 1.220(5)
O7 C32 1.224(5)
C7 C8 1.518(6)
O8 C32 1.311(5)
C8 C9 1.392(6)
C8 C13 1.393(6)
O9 C33 1.218(5)
C9 C10 1.383(6)
O10 C33 1.329(6)
C10 C11 1.399(6)
C10 C32 1.488(6)
O11 C39 1.372(5)
C11 C12 1.390(6)
O12 C46 1.380(6)
O12 C62 1.445(5)
C12 C13 1.393(6)
C12 C14 1.525(6)
O13 C53 1.367(5)
O14 C60 1.394(5)
O14 C63 1.449(5)
C14 C15 1.518(6)
O15 C64 1.316(6)
C15 C16 1.384(6)
C15 C20 1.410(6)
O16 C64 1.211(5)
C16 C17 1.388(6)
O17 C65 1.229(6)
C17 C18 1.398(6)
C17 C33 1.485(6)
O18 C65 1.337(6)
C18 C19 1.388(6)
O19 C66 1.207(6)
C19 C20 1.399(6)
C19 C21 1.523(6)
O20 C66 1.349(7)
O21 C72 1.358(5)
C21 C22 1.531(6)
O22 C79 1.389(5)
O22 C95 1.457(4)
C22 C23 1.392(6)
C22 C27 1.397(6)
O23 C86 1.364(4)
C23 C24 1.381(6)
O24 C93 1.404(4)
O24 C96 1.451(4)
C24 C25 1.388(6)
O25 C97 1.340(4)
C25 C26 1.392(6)
O26 C97 1.207(4)
C26 C27 1.388(6)
C26 C28 1.520(6)
O27 C98 1.233(4)
O28 C98 1.305(4)
O29 C99 1.313(5)
O30 C99 1.217(5)
C34 C39 1.378(6)
C34 C35 1.394(6)
C34 C61 1.520(6)
C35 C36 1.394(6)
C36 C37 1.397(6)
C36 C64 1.483(6)
C37 C38 1.380(6)
C38 C39 1.419(7)
C38 C40 1.513(7)
C40 C41 1.520(7)
C41 C42 1.383(7)
C41 C46 1.393(6)
C42 C43 1.390(7)
C43 C44 1.389(6)
C43 C65 1.485(7)
C44 C45 1.397(7)
C45 C46 1.396(7)
C45 C47 1.515(6)
C47 C48 1.525(6)
C48 C49 1.380(6)
C48 C53 1.400(6)
C49 C50 1.388(7)
C50 C51 1.391(6)
C50 C66 1.488(7)
C51 C52 1.386(6)
C52 C53 1.399(6)
C52 C54 1.508(6)
C54 C55 1.514(6)
C55 C60 1.389(6)
C55 C56 1.395(6)
C56 C57 1.369(6)
C57 C58 1.377(6)
C58 C59 1.392(6)
C59 C60 1.397(6)
C59 C61 1.524(6)
C67 C68 1.381(6)
C67 C72 1.401(6)
C67 C94 1.530(4)
C68 C69 1.394(6)
C69 C70 1.384(6)
C69 C97 1.482(4)
C70 C71 1.394(6)
C71 C72 1.404(6)
C71 C73 1.528(6)
C73 C74 1.517(6)
C74 C75 1.395(6)
C74 C79 1.395(6)
C75 C76 1.379(5)
C76 C77 1.395(5)
C76 C98 1.488(4)
C77 C78 1.385(6)
C78 C79 1.400(6)
C78 C80 1.525(5)
C80 C81 1.521(4)
C81 C82 1.378(6)
C81 C86 1.408(6)
C82 C83 1.400(6)
C83 C84 1.389(6)
C83 C99 1.479(6)
C84 C85 1.387(6)
C85 C86 1.397(6)
C85 C87 1.521(6)
C87 C88 1.520(6)
C88 C93 1.390(6)
C88 C89 1.391(6)
C89 C90 1.381(6)
C90 C91 1.389(6)
C91 C92 1.396(6)
C92 C93 1.385(6)
C92 C94 1.509(6)
N100 C101 1.328(5)
N100 C105 1.337(5)
C101 C102 1.395(6)
C102 C103 1.376(6)
C103 C104 1.377(6)
C104 C105 1.372(6)
N106 C111 1.338(5)
N106 C107 1.341(5)
C107 C108 1.387(6)
C108 C109 1.374(6)
C109 C110 1.374(6)
C110 C111 1.381(6)
N112 C117 1.330(6)
N112 C113 1.339(6)
C113 C114 1.368(6)
C114 C115 1.366(7)
C115 C116 1.368(7)
C116 C117 1.370(7)
N118 C123 1.298(7)
N118 C119 1.333(9)
C119 C120 1.406(14)
C120 C121 1.355(16)
C121 C122 1.280(14)
C122 C123 1.319(10)
N124 C129 1.331(6)
N124 C125 1.340(6)
C125 C126 1.380(6)
C126 C127 1.363(7)
C127 C128 1.379(6)
C128 C129 1.371(6)
N130 C131 1.352(6)
N130 C135 1.356(6)
C131 C132 1.347(7)
C132 C133 1.368(7)
C133 C134 1.345(7)
C134 C135 1.381(7)
N136 C141 1.331(6)
N136 C137 1.343(6)
C137 C138 1.360(6)
C138 C139 1.378(7)
C139 C140 1.371(6)
C140 C141 1.371(6)
N142 C147 1.309(12)
N142 C143 1.350(12)
C143 C144 1.402(12)
C144 C145 1.375(13)
C145 C146 1.372(14)
C146 C147 1.399(13)
N148 C149 1.333(12)
N148 C153 1.343(11)
C149 C150 1.389(13)
C150 C151 1.357(13)
C151 C152 1.399(12)
C152 C153 1.404(12)
N154 C159 1.332(6)
N154 C155 1.338(6)
C155 C156 1.364(6)
C156 C157 1.359(7)
C157 C158 1.369(7)
C158 C159 1.365(7)
